data_2202601
loop_
_publ_author_name
'Sakai, Ken'
'Akiyama, Norinobu'
'Mizota, Mina'
'Yokokawa, Kazuo'
'Yokoyama, Yoshimi'

_publ_section_title
;
 Bis(guanidinium) bis(oxalato)platinate(II)
;
_journal_issue 7
_journal_name_full 'Acta Crystallographica Section E'
_journal_page_first m408
_journal_page_last m410
_journal_paper_doi 10.1107/S1600536803011802
_journal_volume 59
_journal_year 2003
_chemical_formula_iupac '(C H6 N3)2 [Pt (C2 O4)2]'
_chemical_formula_moiety 'C4 O8 Pt 2-, 2C H6 N3 1+'
_chemical_formula_sum 'C6 H12 N6 O8 Pt'
_chemical_formula_weight 491.31
_chemical_name_systematic
;
cis-Diammine(L-pyrolglutamato)platinum(II)
;
_space_group_IT_number 14
_symmetry_cell_setting monoclinic
_symmetry_space_group_name_Hall '-P 2ybc'
_symmetry_space_group_name_H-M 'P 1 21/c 1'
_atom_sites_solution_hydrogens geom
_atom_sites_solution_primary direct
_atom_sites_solution_secondary difmap
_cell_angle_alpha 90.00
_cell_angle_beta 94.686(3)
_cell_angle_gamma 90.00
_cell_formula_units_Z 2
_cell_length_a 3.5876(7)
_cell_length_b 14.684(3)
_cell_length_c 12.237(2)
_cell_measurement_reflns_used 1567
_cell_measurement_temperature 296(2)
_cell_measurement_theta_max 23.25
_cell_measurement_theta_min 2.77
_cell_volume 642.5(2)
_computing_cell_refinement 'SAINT (Bruker, 2000)'
_computing_data_collection 'SMART (Bruker, 2000)'
_computing_data_reduction SAINT
_computing_molecular_graphics 'KENX (Sakai, 2002)'
_computing_publication_material
;
SHELXL97, TEXSAN (Molecular Structure Corporation, 1999),
KENX and ORTEPII (Johnson, 1976)
;
_computing_structure_refinement 'SHELXL97 (Sheldrick, 1997)'
_computing_structure_solution 'SHELXS97 (Sheldrick, 1997)'
_diffrn_ambient_temperature 296(2)
_diffrn_detector_area_resol_mean 8.366
_diffrn_measured_fraction_theta_full 0.999
_diffrn_measured_fraction_theta_max 0.999
_diffrn_measurement_device 'Bruker SMART APEX CCD detector'
_diffrn_measurement_method \w
_diffrn_radiation_monochromator graphite
_diffrn_radiation_source 'fine-focus sealed tube'
_diffrn_radiation_type MoK\a
_diffrn_radiation_wavelength 0.71073
_diffrn_reflns_av_R_equivalents 0.0330
_diffrn_reflns_av_sigmaI/netI 0.0294
_diffrn_reflns_limit_h_max 3
_diffrn_reflns_limit_h_min -3
_diffrn_reflns_limit_k_max 16
_diffrn_reflns_limit_k_min -15
_diffrn_reflns_limit_l_max 13
_diffrn_reflns_limit_l_min -12
_diffrn_reflns_number 2782
_diffrn_reflns_theta_full 23.25
_diffrn_reflns_theta_max 23.25
_diffrn_reflns_theta_min 2.77
_diffrn_standards_decay_% 0.165
_diffrn_standards_interval_time 330
_diffrn_standards_number 58
_exptl_absorpt_coefficient_mu 10.974
_exptl_absorpt_correction_T_max 0.67536
_exptl_absorpt_correction_T_min 0.28843
_exptl_absorpt_correction_type gaussian
_exptl_absorpt_process_details '(XPREP in SAINT; Bruker, 2001)'
_exptl_crystal_colour 'dark green'
_exptl_crystal_density_diffrn 2.540
_exptl_crystal_density_method 'not measured'
_exptl_crystal_description prism
_exptl_crystal_F_000 464.0
_exptl_crystal_size_max 0.15
_exptl_crystal_size_mid 0.15
_exptl_crystal_size_min 0.04
_refine_diff_density_max 0.435
_refine_diff_density_min -0.431
_refine_ls_extinction_expression not_defined
_refine_ls_extinction_method none
_refine_ls_goodness_of_fit_ref 0.935
_refine_ls_hydrogen_treatment constr
_refine_ls_matrix_type full
_refine_ls_number_parameters 97
_refine_ls_number_reflns 911
_refine_ls_number_restraints 0
_refine_ls_restrained_S_all 0.935
_refine_ls_R_factor_all 0.0226
_refine_ls_R_factor_gt 0.0145
_refine_ls_shift/su_max 0.001
_refine_ls_shift/su_mean 0.000
_refine_ls_structure_factor_coef Fsqd
_refine_ls_weighting_details 'calc w = 1/[\s^2^(Fo^2^)+(0.0131P)^2^] where P = (Fo^2^+2Fc^2^)/3'
_refine_ls_weighting_scheme calc
_refine_ls_wR_factor_gt 0.0324
_refine_ls_wR_factor_ref 0.0341
_reflns_number_gt 685
_reflns_number_total 911
_reflns_threshold_expression I>2\s(I)
_cod_data_source_file dn6075.cif
_cod_data_source_block I
_cod_original_sg_symbol_H-M 'P 21/c'
_cod_database_code 2202601
_cod_database_fobs_code 2202601

loop_
_symmetry_equiv_pos_as_xyz
'x, y, z'
'-x, y+1/2, -z+1/2'
'-x, -y, -z'
'x, -y-1/2, z-1/2'

loop_
_atom_site_label
_atom_site_fract_x
_atom_site_fract_y
_atom_site_fract_z
_atom_site_U_iso_or_equiv
_atom_site_adp_type
_atom_site_calc_flag
_atom_site_refinement_flags
_atom_site_occupancy
_atom_site_disorder_assembly
_atom_site_disorder_group
_atom_site_type_symbol
Pt1 0.0000 0.5000 0.5000 0.02899(10) Uani d S 1 . . Pt
O1 0.1511(8) 0.4323(2) 0.3672(2) 0.0361(8) Uani d . 1 . . O
O2 -0.0992(9) 0.60076(19) 0.3904(2) 0.0397(8) Uani d . 1 . . O
O3 0.2738(10) 0.4599(2) 0.1954(3) 0.0502(9) Uani d . 1 . . O
O4 0.0174(9) 0.6367(2) 0.2205(2) 0.0471(9) Uani d . 1 . . O
N1 0.6649(11) 0.1083(2) 0.4934(3) 0.0384(9) Uani d . 1 . . N
H1A 0.7498 0.0925 0.4325 0.046 Uiso calc R 1 . . H
H1B 0.6451 0.0686 0.5443 0.046 Uiso calc R 1 . . H
N3 0.4398(10) 0.2171(2) 0.6035(3) 0.0434(10) Uani d . 1 . . N
H3A 0.3770 0.2726 0.6148 0.052 Uiso calc R 1 . . H
H3B 0.4212 0.1768 0.6538 0.052 Uiso calc R 1 . . H
N2 0.5943(11) 0.2548(3) 0.4314(3) 0.0442(10) Uani d . 1 . . N
H2A 0.5320 0.3105 0.4422 0.053 Uiso calc R 1 . . H
H2B 0.6760 0.2392 0.3700 0.053 Uiso calc R 1 . . H
C1 0.5648(11) 0.1937(3) 0.5089(4) 0.0324(11) Uani d . 1 . . C
C2 0.1621(13) 0.4837(3) 0.2827(4) 0.0343(12) Uani d . 1 . . C
C3 0.0176(13) 0.5823(3) 0.2962(4) 0.0359(12) Uani d . 1 . . C

loop_
_atom_site_aniso_label
_atom_site_aniso_U_11
_atom_site_aniso_U_22
_atom_site_aniso_U_33
_atom_site_aniso_U_12
_atom_site_aniso_U_13
_atom_site_aniso_U_23
Pt1 0.03635(16) 0.02617(15) 0.02489(15) 0.00196(14) 0.00518(10) -0.00056(12)
O1 0.053(2) 0.0300(19) 0.0264(18) 0.0062(15) 0.0094(15) -0.0006(15)
O2 0.061(2) 0.0315(18) 0.0277(18) 0.0110(16) 0.0097(16) 0.0019(14)
O3 0.071(3) 0.050(2) 0.032(2) 0.0020(19) 0.0212(19) -0.0074(16)
O4 0.065(2) 0.045(2) 0.033(2) 0.0039(17) 0.0105(17) 0.0096(16)
N1 0.058(2) 0.032(2) 0.028(2) 0.008(2) 0.0133(18) 0.0016(17)
N3 0.055(3) 0.032(2) 0.045(3) 0.002(2) 0.014(2) -0.0060(19)
N2 0.058(3) 0.029(2) 0.047(3) 0.003(2) 0.010(2) 0.003(2)
C1 0.027(3) 0.029(3) 0.041(3) -0.001(2) -0.001(2) -0.004(2)
C2 0.031(3) 0.040(4) 0.031(3) -0.003(2) 0.001(2) -0.005(2)
C3 0.037(3) 0.034(3) 0.037(3) -0.004(2) 0.005(2) -0.002(2)

loop_
_atom_type_symbol
_atom_type_description
_atom_type_scat_dispersion_real
_atom_type_scat_dispersion_imag
_atom_type_scat_source
C C 0.0033 0.0016 'International Tables Vol C Tables 4.2.6.8 and 6.1.1.4'
H H 0.0000 0.0000 'International Tables Vol C Tables 4.2.6.8 and 6.1.1.4'
N N 0.0061 0.0033 'International Tables Vol C Tables 4.2.6.8 and 6.1.1.4'
O O 0.0106 0.0060 'International Tables Vol C Tables 4.2.6.8 and 6.1.1.4'
Pt Pt -1.7033 8.3905 'International Tables Vol C Tables 4.2.6.8 and 6.1.1.4'

loop_
_geom_angle_atom_site_label_1
_geom_angle_atom_site_label_2
_geom_angle_atom_site_label_3
_geom_angle_site_symmetry_1
_geom_angle_site_symmetry_3
_geom_angle
_geom_angle_publ_flag
O2 Pt1 O1 . . 82.52(12) yes
O2 Pt1 O1 3_566 . 97.48(12) yes
O1 Pt1 O2 3_566 . 97.48(12) ?
O2 Pt1 O2 3_566 3_566 0.00(11) ?
O2 Pt1 O2 3_566 . 180.0000(10) ?
O2 Pt1 O2 3_566 . 180.0000(10) ?
O2 Pt1 O1 3_566 3_566 82.52(12) ?
O2 Pt1 O1 3_566 3_566 82.52(12) ?
O2 Pt1 O1 . 3_566 97.48(12) ?
O1 Pt1 O1 . 3_566 180.00(9) ?
O2 Pt1 Pt1 3_566 3_666 82.96(9) ?
O2 Pt1 Pt1 3_566 3_666 82.96(9) ?
O2 Pt1 Pt1 . 3_666 97.04(9) ?
O1 Pt1 Pt1 . 3_666 70.45(9) ?
O1 Pt1 Pt1 3_566 3_666 109.55(9) ?
C2 O1 Pt1 . . 112.8(3) ?
C3 O2 Pt1 . . 113.0(3) ?
C1 N1 H1A . . 120.0 ?
C1 N1 H1B . . 120.0 ?
H1A N1 H1B . . 120.0 ?
C1 N3 H3A . . 120.0 ?
C1 N3 H3B . . 120.0 ?
H3A N3 H3B . . 120.0 ?
C1 N2 H2A . . 120.0 ?
C1 N2 H2B . . 120.0 ?
H2A N2 H2B . . 120.0 ?
N2 C1 N3 . . 120.5(4) ?
N2 C1 N1 . . 120.3(4) ?
N3 C1 N1 . . 119.2(4) ?
O3 C2 O1 . . 124.7(4) ?
O3 C2 C3 . . 119.8(4) ?
O1 C2 C3 . . 115.5(4) ?
O4 C3 O2 . . 124.1(4) ?
O4 C3 C2 . . 120.5(4) ?
O2 C3 C2 . . 115.4(4) ?

loop_
_geom_bond_atom_site_label_1
_geom_bond_atom_site_label_2
_geom_bond_site_symmetry_2
_geom_bond_distance
_geom_bond_publ_flag
Pt1 O1 . 2.016(3) yes
Pt1 O2 . 2.009(3) yes
Pt1 Pt1 3_666 3.5876(7) yes
Pt1 O2 3_566 2.009(3) ?
Pt1 O2 3_566 2.009(3) ?
Pt1 O1 3_566 2.016(3) ?
O1 C2 . 1.284(5) ?
O2 C3 . 1.287(5) ?
O3 C2 . 1.222(5) ?
O4 C3 . 1.223(5) ?
N1 C1 . 1.322(5) ?
N1 H1A . 0.8600 ?
N1 H1B . 0.8600 ?
N3 C1 . 1.321(5) ?
N3 H3A . 0.8600 ?
N3 H3B . 0.8600 ?
N2 C1 . 1.316(5) ?
N2 H2A . 0.8600 ?
N2 H2B . 0.8600 ?
C2 C3 . 1.551(6) ?

loop_
_geom_hbond_atom_site_label_D
_geom_hbond_atom_site_label_H
_geom_hbond_atom_site_label_A
_geom_hbond_site_symmetry_A
_geom_hbond_distance_DH
_geom_hbond_distance_HA
_geom_hbond_distance_DA
_geom_hbond_angle_DHA
_geom_hbond_publ_flag
N2 H2A O1 . 0.86 2.39 3.120(5) 143 yes
N1 H1A O3 2_645 0.86 2.49 3.197(5) 139 yes
N1 H1A O4 2_645 0.86 2.21 2.969(4) 147 yes
N2 H2B O4 2_645 0.86 2.21 2.971(5) 147 yes
N1 H1B O3 4_566 0.86 2.40 3.106(5) 139 yes
N3 H3B O3 4_566 0.86 2.15 2.913(5) 148 yes
N3 H3A O2 3_566 0.86 2.11 2.944(5) 164 yes

loop_
_geom_torsion_atom_site_label_1
_geom_torsion_atom_site_label_2
_geom_torsion_atom_site_label_3
_geom_torsion_atom_site_label_4
_geom_torsion
O3 C2 C3 O4 -0.6(7)
O1 C2 C3 O4 179.8(4)
O3 C2 C3 O2 179.0(4)
O1 C2 C3 O2 -0.5(6)
